data_7037066
loop_
_publ_author_name
'Kohrt, Sonja'
'Dachwitz, Steffen'
'Daniliuc, Constantin G.'
'Kehr, Gerald'
'Erker, Gerhard'

_publ_section_title
;
 Stabilized borata-alkene formation: structural features, reactions and
 the role of the counter cation.
;
_journal_issue 48
_journal_name_full 'Dalton transactions (Cambridge, England : 2003)'
_journal_page_first 21032
_journal_page_last 21040
_journal_paper_doi 10.1039/c5dt04058b
_journal_volume 44
_journal_year 2015
_chemical_formula_sum 'C33 H31 B F10 Li N'
_chemical_formula_weight 649.34
_chemical_name_systematic
; 
 ? 
;
_space_group_IT_number 14
_symmetry_cell_setting monoclinic
_symmetry_space_group_name_Hall '-P 2yn'
_symmetry_space_group_name_H-M 'P 1 21/n 1'
_atom_sites_solution_hydrogens geom
_atom_sites_solution_primary direct
_atom_sites_solution_secondary difmap
_audit_creation_method SHELXL-97
_audit_update_record
;
2015-10-15 deposited with the CCDC.
2015-11-04 downloaded from the CCDC.
;
_cell_angle_alpha 90.00
_cell_angle_beta 93.9340(10)
_cell_angle_gamma 90.00
_cell_formula_units_Z 4
_cell_length_a 10.6418(3)
_cell_length_b 17.7550(4)
_cell_length_c 16.8933(4)
_cell_measurement_reflns_used 5795
_cell_measurement_temperature 223(2)
_cell_measurement_theta_max 28.28
_cell_measurement_theta_min 4.08
_cell_volume 3184.39(14)
_computing_cell_refinement 'Collect (Nonius B.V., 1998)'
_computing_data_collection 'Collect (Nonius B.V., 1998)'
_computing_data_reduction 'Denzo-SMN (Otwinowski & Minor, 1997)'
_computing_molecular_graphics 'XP (BrukerAXS, 2000)'
_computing_publication_material 'SHELXL-97 (Sheldrick, 1997)'
_computing_structure_refinement 'SHELXL-97 (Sheldrick, 1997)'
_computing_structure_solution 'SHELXS-97 (Sheldrick, 1990)'
_diffrn_ambient_temperature 223(2)
_diffrn_measured_fraction_theta_full 0.986
_diffrn_measured_fraction_theta_max 0.986
_diffrn_measurement_device_type 'Nonius KappaCCD APEXII'
_diffrn_measurement_method '\w and \f scans'
_diffrn_radiation_monochromator 'Montel mirror'
_diffrn_radiation_source 'rotating anode Nonius FR591'
_diffrn_radiation_type MoK\a
_diffrn_radiation_wavelength 0.71073
_diffrn_reflns_av_R_equivalents 0.065
_diffrn_reflns_av_sigmaI/netI 0.0728
_diffrn_reflns_limit_h_max 12
_diffrn_reflns_limit_h_min -12
_diffrn_reflns_limit_k_max 21
_diffrn_reflns_limit_k_min -19
_diffrn_reflns_limit_l_max 20
_diffrn_reflns_limit_l_min -20
_diffrn_reflns_number 17877
_diffrn_reflns_theta_full 25.00
_diffrn_reflns_theta_max 25.00
_diffrn_reflns_theta_min 4.08
_exptl_absorpt_coefficient_mu 0.118
_exptl_absorpt_correction_T_max 0.9941
_exptl_absorpt_correction_T_min 0.9767
_exptl_absorpt_correction_type multi-scan
_exptl_absorpt_process_details 'Denzo (Otwinowski, Borek, Majewski & Minor, 2003)'
_exptl_crystal_colour yellow
_exptl_crystal_density_diffrn 1.354
_exptl_crystal_density_method 'not measured'
_exptl_crystal_description plate
_exptl_crystal_F_000 1336
_exptl_crystal_size_max 0.20
_exptl_crystal_size_mid 0.18
_exptl_crystal_size_min 0.05
_refine_diff_density_max 0.234
_refine_diff_density_min -0.198
_refine_diff_density_rms 0.050
_refine_ls_extinction_method none
_refine_ls_goodness_of_fit_ref 1.124
_refine_ls_hydrogen_treatment mixed
_refine_ls_matrix_type full
_refine_ls_number_parameters 425
_refine_ls_number_reflns 5530
_refine_ls_number_restraints 0
_refine_ls_restrained_S_all 1.124
_refine_ls_R_factor_all 0.1509
_refine_ls_R_factor_gt 0.0873
_refine_ls_shift/su_max 0.000
_refine_ls_shift/su_mean 0.000
_refine_ls_structure_factor_coef Fsqd
_refine_ls_weighting_details 'calc w=1/[\s^2^(Fo^2^)+(0.0000P)^2^+6.6808P] where P=(Fo^2^+2Fc^2^)/3'
_refine_ls_weighting_scheme calc
_refine_ls_wR_factor_gt 0.1410
_refine_ls_wR_factor_ref 0.1739
_reflns_number_gt 3260
_reflns_number_total 5530
_reflns_threshold_expression >2sigma(I)
_cod_data_source_file c5dt04058b2.cif
_cod_data_source_block erk7848
_cod_depositor_comments 'Adding full bibliography for 7037063--7037071.cif.'
_cod_original_sg_symbol_H-M P21/n
_cod_database_code 7037066

loop_
_symmetry_equiv_pos_as_xyz
'x, y, z'
'-x+1/2, y+1/2, -z+1/2'
'-x, -y, -z'
'x-1/2, -y-1/2, z-1/2'

loop_
_atom_site_label
_atom_site_type_symbol
_atom_site_fract_x
_atom_site_fract_y
_atom_site_fract_z
_atom_site_U_iso_or_equiv
_atom_site_adp_type
_atom_site_occupancy
_atom_site_symmetry_multiplicity
_atom_site_calc_flag
_atom_site_refinement_flags
B1 B 0.4012(5) 0.2323(3) 0.0412(3) 0.0427(13) Uani 1 1 d .
Li1 Li 0.6237(9) 0.2586(6) 0.4819(5) 0.072(3) Uani 1 1 d .
N1 N 0.5190(4) 0.2320(2) 0.3817(2) 0.0443(10) Uani 1 1 d .
H1 H 0.550(4) 0.254(2) 0.344(2) 0.036(13) Uiso 1 1 d .
C1 C 0.0869(4) 0.1834(3) 0.1125(2) 0.0450(12) Uani 1 1 d .
C2 C 0.1967(4) 0.1659(3) 0.0811(2) 0.0436(11) Uani 1 1 d .
H2 H 0.2181 0.1173 0.0647 0.052 Uiso 1 1 calc R
C3 C 0.2783(4) 0.2321(2) 0.0758(2) 0.0386(10) Uani 1 1 d .
C3A C 0.2069(4) 0.2931(2) 0.1093(2) 0.0423(11) Uani 1 1 d .
C4 C 0.2334(5) 0.3684(3) 0.1206(3) 0.0561(13) Uani 1 1 d .
H4 H 0.3103 0.3883 0.1059 0.067 Uiso 1 1 calc R
C5 C 0.1451(6) 0.4152(3) 0.1541(3) 0.0697(16) Uani 1 1 d .
H5 H 0.1642 0.4663 0.1636 0.084 Uiso 1 1 calc R
C6 C 0.0287(6) 0.3864(3) 0.1733(3) 0.0684(16) Uani 1 1 d .
H6 H -0.0307 0.4185 0.1945 0.082 Uiso 1 1 calc R
C7A C 0.0898(4) 0.2631(3) 0.1309(2) 0.0461(12) Uani 1 1 d .
C7 C 0.0007(5) 0.3117(3) 0.1615(3) 0.0645(15) Uani 1 1 d .
H7 H -0.0781 0.2929 0.1740 0.077 Uiso 1 1 calc R
C8 C -0.0183(5) 0.1300(3) 0.1335(3) 0.0564(14) Uani 1 1 d .
H8 H -0.0988 0.1506 0.1098 0.068 Uiso 1 1 calc R
C9 C -0.0013(6) 0.0524(3) 0.0990(4) 0.0794(18) Uani 1 1 d .
H9A H 0.0014 0.0561 0.0419 0.119 Uiso 1 1 calc R
H9B H -0.0712 0.0205 0.1116 0.119 Uiso 1 1 calc R
H9C H 0.0769 0.0307 0.1215 0.119 Uiso 1 1 calc R
C10 C -0.0284(6) 0.1253(4) 0.2220(3) 0.092(2) Uani 1 1 d .
H10A H 0.0480 0.1032 0.2467 0.138 Uiso 1 1 calc R
H10B H -0.1000 0.0942 0.2331 0.138 Uiso 1 1 calc R
H10C H -0.0396 0.1754 0.2432 0.138 Uiso 1 1 calc R
C11 C 0.4507(4) 0.1616(3) -0.0057(3) 0.0426(11) Uani 1 1 d .
F12 F 0.2693(3) 0.15950(17) -0.09630(16) 0.0647(8) Uani 1 1 d .
C12 C 0.3835(4) 0.1306(3) -0.0713(3) 0.0483(12) Uani 1 1 d .
F13 F 0.3563(3) 0.04317(18) -0.17635(17) 0.0784(10) Uani 1 1 d .
C13 C 0.4263(5) 0.0715(3) -0.1144(3) 0.0533(13) Uani 1 1 d .
F14 F 0.5865(3) -0.01652(18) -0.13424(19) 0.0833(10) Uani 1 1 d .
C14 C 0.5414(5) 0.0416(3) -0.0936(3) 0.0537(13) Uani 1 1 d .
F15 F 0.7242(3) 0.03826(17) -0.00676(19) 0.0743(9) Uani 1 1 d .
C15 C 0.6116(5) 0.0692(3) -0.0285(3) 0.0522(13) Uani 1 1 d .
F16 F 0.6364(2) 0.15335(16) 0.07682(16) 0.0606(8) Uani 1 1 d .
C16 C 0.5650(4) 0.1280(3) 0.0130(3) 0.0472(12) Uani 1 1 d .
C21 C 0.4927(4) 0.3043(3) 0.0441(3) 0.0467(12) Uani 1 1 d .
F22 F 0.4617(3) 0.32081(17) -0.09363(16) 0.0687(9) Uani 1 1 d .
C22 C 0.5140(4) 0.3450(3) -0.0230(3) 0.0508(12) Uani 1 1 d .
F23 F 0.5969(3) 0.44804(19) -0.0912(2) 0.0932(11) Uani 1 1 d .
C23 C 0.5832(5) 0.4104(3) -0.0239(4) 0.0633(15) Uani 1 1 d .
F24 F 0.7092(4) 0.4993(2) 0.0458(3) 0.1166(14) Uani 1 1 d .
C24 C 0.6401(6) 0.4356(3) 0.0452(5) 0.0787(18) Uani 1 1 d .
F25 F 0.6827(4) 0.4217(3) 0.1827(2) 0.1319(17) Uani 1 1 d .
C25 C 0.6266(6) 0.3972(4) 0.1144(4) 0.0803(19) Uani 1 1 d .
F26 F 0.5422(3) 0.2962(2) 0.18176(18) 0.0967(12) Uani 1 1 d .
C26 C 0.5538(5) 0.3325(3) 0.1125(3) 0.0641(15) Uani 1 1 d .
C31 C 0.3868(4) 0.2620(3) 0.3766(3) 0.0540(13) Uani 1 1 d .
C32 C 0.3104(5) 0.2323(4) 0.3032(3) 0.0715(17) Uani 1 1 d .
H32A H 0.2213 0.2445 0.3077 0.086 Uiso 1 1 calc R
H32B H 0.3380 0.2581 0.2561 0.086 Uiso 1 1 calc R
C33 C 0.3229(6) 0.1483(3) 0.2917(3) 0.0743(17) Uani 1 1 d .
H33A H 0.2868 0.1218 0.3357 0.089 Uiso 1 1 calc R
H33B H 0.2758 0.1332 0.2423 0.089 Uiso 1 1 calc R
C34 C 0.4577(5) 0.1267(3) 0.2882(3) 0.0626(15) Uani 1 1 d .
H34A H 0.4916 0.1505 0.2419 0.075 Uiso 1 1 calc R
H34B H 0.4635 0.0720 0.2815 0.075 Uiso 1 1 calc R
C35 C 0.5372(5) 0.1500(3) 0.3628(3) 0.0522(13) Uani 1 1 d .
C36 C 0.3229(5) 0.2426(4) 0.4523(3) 0.0770(18) Uani 1 1 d .
H36A H 0.3089 0.1886 0.4545 0.116 Uiso 1 1 calc R
H36B H 0.2428 0.2686 0.4523 0.116 Uiso 1 1 calc R
H36C H 0.3764 0.2581 0.4982 0.116 Uiso 1 1 calc R
C37 C 0.4008(6) 0.3475(3) 0.3719(4) 0.0847(19) Uani 1 1 d .
H37A H 0.4403 0.3662 0.4215 0.127 Uiso 1 1 calc R
H37B H 0.3183 0.3703 0.3624 0.127 Uiso 1 1 calc R
H37C H 0.4525 0.3602 0.3288 0.127 Uiso 1 1 calc R
C38 C 0.5104(6) 0.0999(3) 0.4330(3) 0.0716(17) Uani 1 1 d .
H38A H 0.5500 0.1212 0.4814 0.107 Uiso 1 1 calc R
H38B H 0.5439 0.0499 0.4249 0.107 Uiso 1 1 calc R
H38C H 0.4201 0.0967 0.4375 0.107 Uiso 1 1 calc R
C39 C 0.6768(6) 0.1432(4) 0.3476(4) 0.092(2) Uani 1 1 d .
H39A H 0.7276 0.1561 0.3955 0.138 Uiso 1 1 calc R
H39B H 0.6962 0.1773 0.3052 0.138 Uiso 1 1 calc R
H39C H 0.6950 0.0919 0.3323 0.138 Uiso 1 1 calc R

loop_
_atom_site_aniso_label
_atom_site_aniso_U_11
_atom_site_aniso_U_22
_atom_site_aniso_U_33
_atom_site_aniso_U_23
_atom_site_aniso_U_13
_atom_site_aniso_U_12
B1 0.039(3) 0.054(3) 0.034(3) 0.000(3) -0.003(2) 0.002(3)
Li1 0.072(6) 0.073(6) 0.067(6) -0.013(5) -0.025(5) 0.007(5)
N1 0.044(2) 0.045(2) 0.044(2) -0.004(2) 0.0024(19) -0.002(2)
C1 0.041(3) 0.057(3) 0.037(2) 0.006(2) -0.002(2) 0.002(2)
C2 0.036(3) 0.057(3) 0.037(2) 0.003(2) 0.001(2) 0.002(2)
C3 0.034(2) 0.044(3) 0.037(2) -0.001(2) -0.0001(19) 0.004(2)
C3A 0.050(3) 0.040(3) 0.035(2) -0.001(2) -0.010(2) 0.003(2)
C4 0.058(3) 0.052(3) 0.057(3) -0.005(3) -0.003(3) 0.003(3)
C5 0.071(4) 0.059(4) 0.078(4) -0.010(3) -0.001(3) 0.009(3)
C6 0.076(4) 0.065(4) 0.065(4) -0.025(3) 0.012(3) 0.017(3)
C7A 0.044(3) 0.062(3) 0.032(2) 0.001(2) 0.000(2) 0.009(3)
C7 0.051(3) 0.087(4) 0.056(3) -0.009(3) 0.007(3) 0.013(3)
C8 0.040(3) 0.075(4) 0.053(3) 0.008(3) 0.001(2) -0.003(3)
C9 0.089(5) 0.067(4) 0.083(4) 0.004(3) 0.015(3) -0.018(4)
C10 0.087(5) 0.123(6) 0.069(4) 0.012(4) 0.023(3) -0.025(4)
C11 0.031(2) 0.053(3) 0.045(3) 0.000(2) 0.003(2) -0.003(2)
F12 0.0541(18) 0.080(2) 0.0574(17) -0.0077(16) -0.0128(14) 0.0094(16)
C12 0.040(3) 0.058(3) 0.047(3) 0.007(3) 0.005(2) 0.000(2)
F13 0.091(2) 0.089(2) 0.0545(18) -0.0201(17) -0.0032(16) -0.0051(19)
C13 0.057(3) 0.059(3) 0.044(3) -0.005(3) 0.005(2) 0.000(3)
F14 0.101(3) 0.067(2) 0.084(2) -0.0144(18) 0.0246(19) 0.021(2)
C14 0.061(4) 0.048(3) 0.055(3) -0.002(3) 0.021(3) 0.002(3)
F15 0.0506(18) 0.073(2) 0.100(2) 0.0040(18) 0.0106(16) 0.0194(16)
C15 0.042(3) 0.050(3) 0.066(3) 0.008(3) 0.014(3) 0.010(3)
F16 0.0394(16) 0.074(2) 0.0662(18) -0.0028(16) -0.0090(13) -0.0013(15)
C16 0.042(3) 0.052(3) 0.048(3) 0.003(2) 0.003(2) -0.011(2)
C21 0.036(3) 0.053(3) 0.052(3) -0.006(2) 0.005(2) -0.001(2)
F22 0.071(2) 0.082(2) 0.0522(17) 0.0041(16) 0.0034(15) -0.0100(18)
C22 0.041(3) 0.057(3) 0.054(3) -0.009(3) 0.006(2) -0.001(3)
F23 0.104(3) 0.077(2) 0.102(3) 0.019(2) 0.038(2) -0.017(2)
C23 0.056(4) 0.058(4) 0.077(4) 0.001(3) 0.020(3) -0.006(3)
F24 0.111(3) 0.079(3) 0.162(4) -0.020(2) 0.023(3) -0.053(2)
C24 0.064(4) 0.062(4) 0.112(5) -0.010(4) 0.017(4) -0.015(3)
F25 0.129(3) 0.157(4) 0.105(3) -0.045(3) -0.025(3) -0.065(3)
C25 0.071(4) 0.090(5) 0.078(4) -0.029(4) -0.009(3) -0.031(4)
F26 0.107(3) 0.125(3) 0.0550(19) 0.004(2) -0.0170(18) -0.041(2)
C26 0.059(4) 0.074(4) 0.059(3) -0.003(3) -0.002(3) -0.013(3)
C31 0.044(3) 0.066(3) 0.051(3) -0.003(3) 0.001(2) 0.012(3)
C32 0.051(3) 0.105(5) 0.056(3) 0.005(3) -0.016(3) 0.008(3)
C33 0.080(4) 0.084(4) 0.055(3) -0.003(3) -0.021(3) -0.021(4)
C34 0.076(4) 0.062(3) 0.049(3) -0.005(3) 0.000(3) -0.011(3)
C35 0.044(3) 0.052(3) 0.060(3) -0.004(3) -0.002(2) -0.005(2)
C36 0.059(4) 0.106(5) 0.067(4) -0.010(4) 0.013(3) 0.005(4)
C37 0.103(5) 0.063(4) 0.087(4) 0.000(3) -0.003(4) 0.026(4)
C38 0.091(4) 0.055(3) 0.064(3) 0.005(3) -0.025(3) -0.003(3)
C39 0.074(4) 0.080(4) 0.124(6) -0.022(4) 0.016(4) 0.014(4)

loop_
_atom_type_symbol
_atom_type_description
_atom_type_scat_dispersion_real
_atom_type_scat_dispersion_imag
_atom_type_scat_source
C C 0.0033 0.0016 'International Tables Vol C Tables 4.2.6.8 and 6.1.1.4'
H H 0.0000 0.0000 'International Tables Vol C Tables 4.2.6.8 and 6.1.1.4'
B B 0.0013 0.0007 'International Tables Vol C Tables 4.2.6.8 and 6.1.1.4'
F F 0.0171 0.0103 'International Tables Vol C Tables 4.2.6.8 and 6.1.1.4'
N N 0.0061 0.0033 'International Tables Vol C Tables 4.2.6.8 and 6.1.1.4'
Li Li -0.0003 0.0001 'International Tables Vol C Tables 4.2.6.8 and 6.1.1.4'

loop_
_geom_angle_atom_site_label_1
_geom_angle_atom_site_label_2
_geom_angle_atom_site_label_3
_geom_angle
_geom_angle_site_symmetry_1
_geom_angle_site_symmetry_3
C3 B1 C11 121.9(4) . .
C3 B1 C21 123.0(4) . .
C11 B1 C21 115.0(4) . .
N1 Li1 C3 163.8(6) . 4_666
N1 Li1 C2 155.4(5) . 4_666
C3 Li1 C2 38.5(2) 4_666 4_666
N1 Li1 C3A 142.7(5) . 4_666
C3 Li1 C3A 36.1(2) 4_666 4_666
C2 Li1 C3A 58.8(3) 4_666 4_666
N1 Li1 C1 136.7(5) . 4_666
C3 Li1 C1 59.2(3) 4_666 4_666
C2 Li1 C1 32.65(19) 4_666 4_666
C3A Li1 C1 56.3(2) 4_666 4_666
N1 Li1 F12 91.1(4) . 4_666
C3 Li1 F12 83.1(3) 4_666 4_666
C2 Li1 F12 81.7(3) 4_666 4_666
C3A Li1 F12 118.2(4) 4_666 4_666
C1 Li1 F12 111.1(4) 4_666 4_666
N1 Li1 C7A 132.3(5) . 4_666
C3 Li1 C7A 57.4(3) 4_666 4_666
C2 Li1 C7A 55.1(3) 4_666 4_666
C3A Li1 C7A 32.68(19) 4_666 4_666
C1 Li1 C7A 33.00(19) 4_666 4_666
F12 Li1 C7A 135.6(4) 4_666 4_666
C31 N1 C35 117.7(4) . .
C31 N1 Li1 115.3(4) . .
C35 N1 Li1 109.4(4) . .
C31 N1 H1 102(3) . .
C35 N1 H1 103(3) . .
Li1 N1 H1 108(3) . .
C2 C1 C7A 107.6(4) . .
C2 C1 C8 128.0(5) . .
C7A C1 C8 124.1(4) . .
C2 C1 Li1 63.6(3) . 4_565
C7A C1 Li1 77.5(3) . 4_565
C8 C1 Li1 128.7(4) . 4_565
C1 C2 C3 111.8(4) . .
C1 C2 Li1 83.8(4) . 4_565
C3 C2 Li1 69.6(3) . 4_565
C1 C2 H2 124.1 . .
C3 C2 H2 124.1 . .
Li1 C2 H2 114.0 4_565 .
C3A C3 C2 104.1(4) . .
C3A C3 B1 130.8(4) . .
C2 C3 B1 125.0(4) . .
C3A C3 Li1 80.8(4) . 4_565
C2 C3 Li1 71.9(3) . 4_565
B1 C3 Li1 110.7(4) . 4_565
C4 C3A C7A 120.2(5) . .
C4 C3A C3 131.9(5) . .
C7A C3A C3 108.0(4) . .
C4 C3A Li1 123.0(4) . 4_565
C7A C3A Li1 79.4(3) . 4_565
C3 C3A Li1 63.1(3) . 4_565
C3A C4 C5 119.7(5) . .
C3A C4 H4 120.2 . .
C5 C4 H4 120.2 . .
C6 C5 C4 120.3(5) . .
C6 C5 H5 119.8 . .
C4 C5 H5 119.8 . .
C7 C6 C5 120.5(5) . .
C7 C6 H6 119.7 . .
C5 C6 H6 119.7 . .
C7 C7A C3A 119.2(5) . .
C7 C7A C1 132.3(5) . .
C3A C7A C1 108.5(4) . .
C7 C7A Li1 126.2(4) . 4_565
C3A C7A Li1 68.0(3) . 4_565
C1 C7A Li1 69.5(3) . 4_565
C6 C7 C7A 120.1(5) . .
C6 C7 H7 119.9 . .
C7A C7 H7 119.9 . .
C10 C8 C9 110.5(5) . .
C10 C8 C1 111.6(4) . .
C9 C8 C1 111.5(4) . .
C10 C8 H8 107.7 . .
C9 C8 H8 107.7 . .
C1 C8 H8 107.7 . .
C8 C9 H9A 109.5 . .
C8 C9 H9B 109.5 . .
H9A C9 H9B 109.5 . .
C8 C9 H9C 109.5 . .
H9A C9 H9C 109.5 . .
H9B C9 H9C 109.5 . .
C8 C10 H10A 109.5 . .
C8 C10 H10B 109.5 . .
H10A C10 H10B 109.5 . .
C8 C10 H10C 109.5 . .
H10A C10 H10C 109.5 . .
H10B C10 H10C 109.5 . .
C16 C11 C12 114.2(4) . .
C16 C11 B1 123.1(4) . .
C12 C11 B1 122.6(4) . .
C12 F12 Li1 127.9(3) . 4_565
F12 C12 C13 116.5(4) . .
F12 C12 C11 119.8(4) . .
C13 C12 C11 123.7(5) . .
F13 C13 C14 119.9(5) . .
F13 C13 C12 120.9(5) . .
C14 C13 C12 119.1(5) . .
F14 C14 C13 120.9(5) . .
F14 C14 C15 119.2(5) . .
C13 C14 C15 119.9(5) . .
F15 C15 C16 121.2(5) . .
F15 C15 C14 119.8(5) . .
C16 C15 C14 119.0(5) . .
F16 C16 C15 117.3(4) . .
F16 C16 C11 118.6(4) . .
C15 C16 C11 124.1(4) . .
C22 C21 C26 113.9(5) . .
C22 C21 B1 121.8(4) . .
C26 C21 B1 124.3(4) . .
F22 C22 C23 116.5(5) . .
F22 C22 C21 118.7(4) . .
C23 C22 C21 124.9(5) . .
F23 C23 C24 120.0(5) . .
F23 C23 C22 121.5(5) . .
C24 C23 C22 118.5(6) . .
F24 C24 C23 119.6(6) . .
F24 C24 C25 120.1(6) . .
C23 C24 C25 120.2(6) . .
F25 C25 C24 120.5(6) . .
F25 C25 C26 120.5(6) . .
C24 C25 C26 119.0(5) . .
F26 C26 C21 119.2(5) . .
F26 C26 C25 117.4(5) . .
C21 C26 C25 123.5(5) . .
N1 C31 C37 105.2(4) . .
N1 C31 C36 109.9(4) . .
C37 C31 C36 108.6(5) . .
N1 C31 C32 111.6(4) . .
C37 C31 C32 110.4(5) . .
C36 C31 C32 111.0(5) . .
C33 C32 C31 113.5(4) . .
C33 C32 H32A 108.9 . .
C31 C32 H32A 108.9 . .
C33 C32 H32B 108.9 . .
C31 C32 H32B 108.9 . .
H32A C32 H32B 107.7 . .
C34 C33 C32 110.7(5) . .
C34 C33 H33A 109.5 . .
C32 C33 H33A 109.5 . .
C34 C33 H33B 109.5 . .
C32 C33 H33B 109.5 . .
H33A C33 H33B 108.1 . .
C33 C34 C35 112.2(4) . .
C33 C34 H34A 109.2 . .
C35 C34 H34A 109.2 . .
C33 C34 H34B 109.2 . .
C35 C34 H34B 109.2 . .
H34A C34 H34B 107.9 . .
N1 C35 C34 111.4(4) . .
N1 C35 C38 111.4(4) . .
C34 C35 C38 111.2(4) . .
N1 C35 C39 104.6(4) . .
C34 C35 C39 109.2(5) . .
C38 C35 C39 108.7(5) . .
C31 C36 H36A 109.5 . .
C31 C36 H36B 109.5 . .
H36A C36 H36B 109.5 . .
C31 C36 H36C 109.5 . .
H36A C36 H36C 109.5 . .
H36B C36 H36C 109.5 . .
C31 C37 H37A 109.5 . .
C31 C37 H37B 109.5 . .
H37A C37 H37B 109.5 . .
C31 C37 H37C 109.5 . .
H37A C37 H37C 109.5 . .
H37B C37 H37C 109.5 . .
C35 C38 H38A 109.5 . .
C35 C38 H38B 109.5 . .
H38A C38 H38B 109.5 . .
C35 C38 H38C 109.5 . .
H38A C38 H38C 109.5 . .
H38B C38 H38C 109.5 . .
C35 C39 H39A 109.5 . .
C35 C39 H39B 109.5 . .
H39A C39 H39B 109.5 . .
C35 C39 H39C 109.5 . .
H39A C39 H39C 109.5 . .
H39B C39 H39C 109.5 . .

loop_
_geom_bond_atom_site_label_1
_geom_bond_atom_site_label_2
_geom_bond_distance
_geom_bond_site_symmetry_2
B1 C3 1.468(7) .
B1 C11 1.594(7) .
B1 C21 1.606(7) .
Li1 N1 2.017(9) .
Li1 C3 2.212(9) 4_666
Li1 C2 2.243(10) 4_666
Li1 C3A 2.449(10) 4_666
Li1 C1 2.491(10) 4_666
Li1 F12 2.557(11) 4_666
Li1 C7A 2.596(11) 4_666
N1 C31 1.501(6) .
N1 C35 1.507(6) .
N1 H1 0.85(4) .
C1 C2 1.352(6) .
C1 C7A 1.448(6) .
C1 C8 1.527(6) .
C1 Li1 2.491(10) 4_565
C2 C3 1.467(6) .
C2 Li1 2.243(10) 4_565
C2 H2 0.9400 .
C3 C3A 1.460(6) .
C3 Li1 2.212(9) 4_565
C3A C4 1.376(6) .
C3A C7A 1.426(6) .
C3A Li1 2.449(10) 4_565
C4 C5 1.403(7) .
C4 H4 0.9400 .
C5 C6 1.398(8) .
C5 H5 0.9400 .
C6 C7 1.371(7) .
C6 H6 0.9400 .
C7A C7 1.406(7) .
C7A Li1 2.596(11) 4_565
C7 H7 0.9400 .
C8 C10 1.508(7) .
C8 C9 1.513(7) .
C8 H8 0.9900 .
C9 H9A 0.9700 .
C9 H9B 0.9700 .
C9 H9C 0.9700 .
C10 H10A 0.9700 .
C10 H10B 0.9700 .
C10 H10C 0.9700 .
C11 C16 1.372(6) .
C11 C12 1.391(6) .
F12 C12 1.360(5) .
F12 Li1 2.557(11) 4_565
C12 C13 1.372(7) .
F13 C13 1.340(5) .
C13 C14 1.359(7) .
F14 C14 1.346(5) .
C14 C15 1.377(7) .
F15 C15 1.346(5) .
C15 C16 1.368(6) .
F16 C16 1.353(5) .
C21 C22 1.375(6) .
C21 C26 1.379(6) .
F22 C22 1.352(5) .
C22 C23 1.375(7) .
F23 C23 1.335(6) .
C23 C24 1.355(8) .
F24 C24 1.349(6) .
C24 C25 1.369(8) .
F25 C25 1.335(6) .
C25 C26 1.384(7) .
F26 C26 1.349(6) .
C31 C37 1.527(7) .
C31 C36 1.528(7) .
C31 C32 1.530(6) .
C32 C33 1.510(8) .
C32 H32A 0.9800 .
C32 H32B 0.9800 .
C33 C34 1.491(7) .
C33 H33A 0.9800 .
C33 H33B 0.9800 .
C34 C35 1.526(6) .
C34 H34A 0.9800 .
C34 H34B 0.9800 .
C35 C38 1.526(7) .
C35 C39 1.529(7) .
C36 H36A 0.9700 .
C36 H36B 0.9700 .
C36 H36C 0.9700 .
C37 H37A 0.9700 .
C37 H37B 0.9700 .
C37 H37C 0.9700 .
C38 H38A 0.9700 .
C38 H38B 0.9700 .
C38 H38C 0.9700 .
C39 H39A 0.9700 .
C39 H39B 0.9700 .
C39 H39C 0.9700 .

loop_
_geom_torsion_atom_site_label_1
_geom_torsion_atom_site_label_2
_geom_torsion_atom_site_label_3
_geom_torsion_atom_site_label_4
_geom_torsion
_geom_torsion_site_symmetry_1
_geom_torsion_site_symmetry_4
C3 Li1 N1 C31 178(2) 4_666 .
C2 Li1 N1 C31 -41.2(16) 4_666 .
C3A Li1 N1 C31 103.1(8) 4_666 .
C1 Li1 N1 C31 9.7(9) 4_666 .
F12 Li1 N1 C31 -113.4(4) 4_666 .
C7A Li1 N1 C31 56.2(7) 4_666 .
C3 Li1 N1 C35 42(2) 4_666 .
C2 Li1 N1 C35 -176.5(13) 4_666 .
C3A Li1 N1 C35 -32.2(10) 4_666 .
C1 Li1 N1 C35 -125.7(7) 4_666 .
F12 Li1 N1 C35 111.3(4) 4_666 .
C7A Li1 N1 C35 -79.1(7) 4_666 .
C7A C1 C2 C3 -0.6(5) . .
C8 C1 C2 C3 -175.0(4) . .
Li1 C1 C2 C3 65.1(4) 4_565 .
C7A C1 C2 Li1 -65.7(4) . 4_565
C8 C1 C2 Li1 119.9(5) . 4_565
C1 C2 C3 C3A 1.0(5) . .
Li1 C2 C3 C3A 75.2(4) 4_565 .
C1 C2 C3 B1 -177.2(4) . .
Li1 C2 C3 B1 -103.0(5) 4_565 .
C1 C2 C3 Li1 -74.2(4) . 4_565
C11 B1 C3 C3A -169.0(4) . .
C21 B1 C3 C3A 8.1(7) . .
C11 B1 C3 C2 8.7(7) . .
C21 B1 C3 C2 -174.2(4) . .
C11 B1 C3 Li1 -73.2(6) . 4_565
C21 B1 C3 Li1 103.9(5) . 4_565
C2 C3 C3A C4 -180.0(5) . .
B1 C3 C3A C4 -1.9(8) . .
Li1 C3 C3A C4 -111.4(5) 4_565 .
C2 C3 C3A C7A -1.1(4) . .
B1 C3 C3A C7A 177.0(4) . .
Li1 C3 C3A C7A 67.5(4) 4_565 .
C2 C3 C3A Li1 -68.6(4) . 4_565
B1 C3 C3A Li1 109.5(5) . 4_565
C7A C3A C4 C5 0.5(7) . .
C3 C3A C4 C5 179.3(4) . .
Li1 C3A C4 C5 97.5(6) 4_565 .
C3A C4 C5 C6 -2.3(8) . .
C4 C5 C6 C7 1.6(8) . .
C4 C3A C7A C7 1.9(6) . .
C3 C3A C7A C7 -177.2(4) . .
Li1 C3A C7A C7 -120.2(5) 4_565 .
C4 C3A C7A C1 179.8(4) . .
C3 C3A C7A C1 0.8(5) . .
Li1 C3A C7A C1 57.8(4) 4_565 .
C4 C3A C7A Li1 122.1(5) . 4_565
C3 C3A C7A Li1 -57.0(4) . 4_565
C2 C1 C7A C7 177.5(5) . .
C8 C1 C7A C7 -7.9(8) . .
Li1 C1 C7A C7 120.8(5) 4_565 .
C2 C1 C7A C3A -0.1(5) . .
C8 C1 C7A C3A 174.5(4) . .
Li1 C1 C7A C3A -56.8(4) 4_565 .
C2 C1 C7A Li1 56.7(4) . 4_565
C8 C1 C7A Li1 -128.6(5) . 4_565
C5 C6 C7 C7A 0.8(8) . .
C3A C7A C7 C6 -2.5(7) . .
C1 C7A C7 C6 -179.9(5) . .
Li1 C7A C7 C6 -85.4(6) 4_565 .
C2 C1 C8 C10 111.7(6) . .
C7A C1 C8 C10 -61.8(6) . .
Li1 C1 C8 C10 -163.9(5) 4_565 .
C2 C1 C8 C9 -12.4(7) . .
C7A C1 C8 C9 174.1(4) . .
Li1 C1 C8 C9 72.0(6) 4_565 .
C3 B1 C11 C16 -126.1(5) . .
C21 B1 C11 C16 56.6(6) . .
C3 B1 C11 C12 56.7(6) . .
C21 B1 C11 C12 -120.6(5) . .
Li1 F12 C12 C13 161.5(4) 4_565 .
Li1 F12 C12 C11 -19.1(7) 4_565 .
C16 C11 C12 F12 -179.3(4) . .
B1 C11 C12 F12 -1.9(7) . .
C16 C11 C12 C13 0.0(7) . .
B1 C11 C12 C13 177.5(5) . .
F12 C12 C13 F13 -1.8(7) . .
C11 C12 C13 F13 178.8(4) . .
F12 C12 C13 C14 178.2(4) . .
C11 C12 C13 C14 -1.1(8) . .
F13 C13 C14 F14 -0.2(7) . .
C12 C13 C14 F14 179.8(4) . .
F13 C13 C14 C15 -178.0(4) . .
C12 C13 C14 C15 1.9(7) . .
F14 C14 C15 F15 0.5(7) . .
C13 C14 C15 F15 178.3(4) . .
F14 C14 C15 C16 -179.6(4) . .
C13 C14 C15 C16 -1.7(7) . .
F15 C15 C16 F16 -0.3(7) . .
C14 C15 C16 F16 179.7(4) . .
F15 C15 C16 C11 -179.5(4) . .
C14 C15 C16 C11 0.6(7) . .
C12 C11 C16 F16 -178.9(4) . .
B1 C11 C16 F16 3.7(7) . .
C12 C11 C16 C15 0.2(7) . .
B1 C11 C16 C15 -177.2(5) . .
C3 B1 C21 C22 -110.0(5) . .
C11 B1 C21 C22 67.3(6) . .
C3 B1 C21 C26 68.2(7) . .
C11 B1 C21 C26 -114.5(5) . .
C26 C21 C22 F22 177.9(4) . .
B1 C21 C22 F22 -3.8(7) . .
C26 C21 C22 C23 -3.5(7) . .
B1 C21 C22 C23 174.8(5) . .
F22 C22 C23 F23 0.5(7) . .
C21 C22 C23 F23 -178.1(5) . .
F22 C22 C23 C24 -178.3(5) . .
C21 C22 C23 C24 3.1(8) . .
F23 C23 C24 F24 0.7(9) . .
C22 C23 C24 F24 179.6(5) . .
F23 C23 C24 C25 -179.8(6) . .
C22 C23 C24 C25 -1.0(9) . .
F24 C24 C25 F25 -0.7(10) . .
C23 C24 C25 F25 179.8(6) . .
F24 C24 C25 C26 179.1(6) . .
C23 C24 C25 C26 -0.3(10) . .
C22 C21 C26 F26 -178.5(5) . .
B1 C21 C26 F26 3.2(8) . .
C22 C21 C26 C25 2.1(8) . .
B1 C21 C26 C25 -176.2(5) . .
F25 C25 C26 F26 0.1(9) . .
C24 C25 C26 F26 -179.7(6) . .
F25 C25 C26 C21 179.6(6) . .
C24 C25 C26 C21 -0.3(10) . .
C35 N1 C31 C37 -162.1(4) . .
Li1 N1 C31 C37 66.4(6) . .
C35 N1 C31 C36 81.1(5) . .
Li1 N1 C31 C36 -50.4(6) . .
C35 N1 C31 C32 -42.4(6) . .
Li1 N1 C31 C32 -173.9(5) . .
N1 C31 C32 C33 47.2(7) . .
C37 C31 C32 C33 163.7(5) . .
C36 C31 C32 C33 -75.8(6) . .
C31 C32 C33 C34 -56.0(6) . .
C32 C33 C34 C35 58.0(6) . .
C31 N1 C35 C34 44.8(6) . .
Li1 N1 C35 C34 178.9(5) . .
C31 N1 C35 C38 -80.0(5) . .
Li1 N1 C35 C38 54.1(6) . .
C31 N1 C35 C39 162.7(4) . .
Li1 N1 C35 C39 -63.2(6) . .
C33 C34 C35 N1 -51.7(6) . .
C33 C34 C35 C38 73.2(6) . .
C33 C34 C35 C39 -166.8(5) . .
